data_4001580
loop_
_publ_author_name
'Androulakis, John'
'Pcionek, Robert'
'Quarez, Eric'
'Do, Jun-Huang'
'Kong, Huijun'
'Palchik, Oleg'
'Uher, C.'
'D'Angelo, Jonathan James'
'Short, Jarrod'
'Hogan, Tim'
'Kanatzidis, Mercouri G.'

_publ_section_title
;
 Coexistence of Large Thermopower and Degenerate Doping in the
 Nanostructured Material Ag0.85SnSb1.15Te3
;
_journal_issue 20
_journal_name_full 'Chemistry of Materials'
_journal_page_first 4719
_journal_paper_doi 10.1021/cm061151p
_journal_volume 18
_journal_year 2006
_chemical_formula_sum 'Ag0.67 Sb0.67 Sn0.67 Te2'
_chemical_formula_weight 488.57
_chemical_name_systematic
; 
 ? 
;
_space_group_IT_number 123
_symmetry_cell_setting tetragonal
_symmetry_space_group_name_Hall '-P 4 2'
_symmetry_space_group_name_H-M 'P 4/m m m'
_atom_sites_solution_hydrogens geom
_atom_sites_solution_primary direct
_atom_sites_solution_secondary difmap
_audit_creation_method SHELXL-97
_cell_angle_alpha 90.00
_cell_angle_beta 90.00
_cell_angle_gamma 90.00
_cell_formula_units_Z 1
_cell_length_a 4.3650(5)
_cell_length_b 4.3650(5)
_cell_length_c 6.1731(5)
_cell_measurement_temperature 293(2)
_cell_volume 117.62(2)
_computing_structure_refinement 'SHELXL-97 (Sheldrick, 1997)'
_computing_structure_solution 'SHELXS-97 (Sheldrick, 1990)'
_diffrn_ambient_temperature 293(2)
_diffrn_measured_fraction_theta_full 0.974
_diffrn_measured_fraction_theta_max 0.974
_diffrn_radiation_monochromator graphite
_diffrn_radiation_source 'fine-focus sealed tube'
_diffrn_radiation_type MoK\a
_diffrn_radiation_wavelength 0.71073
_diffrn_reflns_av_R_equivalents 0.0231
_diffrn_reflns_av_sigmaI/netI 0.0131
_diffrn_reflns_limit_h_max 5
_diffrn_reflns_limit_h_min -5
_diffrn_reflns_limit_k_max 5
_diffrn_reflns_limit_k_min -5
_diffrn_reflns_limit_l_max 7
_diffrn_reflns_limit_l_min -8
_diffrn_reflns_number 1310
_diffrn_reflns_theta_full 28.11
_diffrn_reflns_theta_max 28.11
_diffrn_reflns_theta_min 3.30
_exptl_absorpt_coefficient_mu 22.138
_exptl_absorpt_correction_T_max 0.442
_exptl_absorpt_correction_T_min 0.206
_exptl_absorpt_correction_type analytical
_exptl_absorpt_process_details
;                                                    
G.M. Sheldrick, SHELXTL NT ver. 5.1 (Xprep),         
Bruker analytical X-ray systems, 1998.               
;
_exptl_crystal_density_diffrn 6.898
_exptl_crystal_density_method 'not measured'
_exptl_crystal_F_000 203
_exptl_crystal_size_max 0.278
_exptl_crystal_size_mid 0.061
_exptl_crystal_size_min 0.047
_refine_diff_density_max 0.634
_refine_diff_density_min -0.671
_refine_diff_density_rms 0.135
_refine_ls_extinction_coef 0.276(3)
_refine_ls_extinction_expression Fc^*^=kFc[1+0.001xFc^2^\l^3^/sin(2\q)]^-1/4^
_refine_ls_extinction_method SHELXL
_refine_ls_goodness_of_fit_ref 0.883
_refine_ls_hydrogen_treatment none
_refine_ls_matrix_type full
_refine_ls_number_parameters 6
_refine_ls_number_reflns 112
_refine_ls_number_restraints 0
_refine_ls_restrained_S_all 0.883
_refine_ls_R_factor_all 0.0209
_refine_ls_R_factor_gt 0.0136
_refine_ls_shift/su_max 0.000
_refine_ls_shift/su_mean 0.000
_refine_ls_structure_factor_coef Fsqd
_refine_ls_weighting_details 'calc w=1/[\s^2^(Fo^2^)+(0.0000P)^2^+1.9531P] where P=(Fo^2^+2Fc^2^)/3'
_refine_ls_weighting_scheme calc
_refine_ls_wR_factor_gt 0.0303
_refine_ls_wR_factor_ref 0.0370
_reflns_number_gt 58
_reflns_number_total 112
_reflns_threshold_expression >2sigma(I)
_cod_data_source_file cm061151psi20060516_063946.cif
_cod_data_source_block Ag1.33Sn1.33Sb1.33Te4_tetragonal
_cod_depositor_comments
;
The following automatic conversions were performed:

'_symmetry_cell_setting' value 'Tetragonal' changed to 'tetragonal'
according to /home/saulius/struct/CIF-dictionaries/cif_core.dic
dictionary named 'cif_core.dic' version 2.4.1 from 2010-06-29.

Automatic conversion script
Id: cif_fix_values 1715 2011-07-08 13:25:40Z adriana 
;
_cod_original_sg_symbol_H-M P4/mmm
_cod_database_code 4001580

loop_
_symmetry_equiv_pos_as_xyz
'x, y, z'
'-x, -y, z'
'-y, x, z'
'y, -x, z'
'-x, y, -z'
'x, -y, -z'
'y, x, -z'
'-y, -x, -z'
'-x, -y, -z'
'x, y, -z'
'y, -x, -z'
'-y, x, -z'
'x, -y, z'
'-x, y, z'
'-y, -x, z'
'y, x, z'

loop_
_atom_site_label
_atom_site_type_symbol
_atom_site_fract_x
_atom_site_fract_y
_atom_site_fract_z
_atom_site_U_iso_or_equiv
_atom_site_adp_type
_atom_site_occupancy
_atom_site_symmetry_multiplicity
_atom_site_calc_flag
_atom_site_refinement_flags
Te1 Te 0.0000 0.0000 0.0000 0.0262(3) Uiso 1 16 d S
Te2 Te 0.5000 0.5000 0.5000 0.0261(3) Uiso 1 16 d S
Ag1 Ag 1.0000 0.0000 0.5000 0.0383(4) Uiso 0.22 16 d SP
Sb1 Sb 1.0000 0.0000 0.5000 0.0383(4) Uiso 0.34 16 d SP
Sn1 Sn 1.0000 0.0000 0.5000 0.0383(4) Uiso 0.44 16 d SP
Ag2 Ag 0.5000 0.5000 0.0000 0.0373(4) Uiso 0.44 16 d SP
Sb2 Sb 0.5000 0.5000 0.0000 0.0373(4) Uiso 0.33 16 d SP
Sn2 Sn 0.5000 0.5000 0.0000 0.0373(4) Uiso 0.23 16 d SP

loop_
_atom_type_symbol
_atom_type_description
_atom_type_scat_dispersion_real
_atom_type_scat_dispersion_imag
_atom_type_scat_source
Ag Ag -0.8971 1.1015 'International Tables Vol C Tables 4.2.6.8 and 6.1.1.4'
Sn Sn -0.6537 1.4246 'International Tables Vol C Tables 4.2.6.8 and 6.1.1.4'
Sb Sb -0.5866 1.5461 'International Tables Vol C Tables 4.2.6.8 and 6.1.1.4'
Te Te -0.5308 1.6751 'International Tables Vol C Tables 4.2.6.8 and 6.1.1.4'

loop_
_geom_angle_atom_site_label_1
_geom_angle_atom_site_label_2
_geom_angle_atom_site_label_3
_geom_angle
_geom_angle_site_symmetry_1
_geom_angle_site_symmetry_3
Sn2 Te1 Ag2 180.0 1_445 .
Sn2 Te1 Sb2 0.0 1_445 1_445
Ag2 Te1 Sb2 180.0 . 1_445
Sn2 Te1 Ag2 0.0 1_445 1_445
Ag2 Te1 Ag2 180.0 . 1_445
Sb2 Te1 Ag2 0.0 1_445 1_445
Sn2 Te1 Sn2 90.0 1_445 1_455
Ag2 Te1 Sn2 90.0 . 1_455
Sb2 Te1 Sn2 90.0 1_445 1_455
Ag2 Te1 Sn2 90.0 1_445 1_455
Sn2 Te1 Sn2 90.0 1_445 1_545
Ag2 Te1 Sn2 90.0 . 1_545
Sb2 Te1 Sn2 90.0 1_445 1_545
Ag2 Te1 Sn2 90.0 1_445 1_545
Sn2 Te1 Sn2 180.0 1_455 1_545
Sn2 Te1 Sb2 90.0 1_445 1_455
Ag2 Te1 Sb2 90.0 . 1_455
Sb2 Te1 Sb2 90.0 1_445 1_455
Ag2 Te1 Sb2 90.0 1_445 1_455
Sn2 Te1 Sb2 0.0 1_455 1_455
Sn2 Te1 Sb2 180.0 1_545 1_455
Sn2 Te1 Sb2 90.0 1_445 1_545
Ag2 Te1 Sb2 90.0 . 1_545
Sb2 Te1 Sb2 90.0 1_445 1_545
Ag2 Te1 Sb2 90.0 1_445 1_545
Sn2 Te1 Sb2 180.0 1_455 1_545
Sn2 Te1 Sb2 0.0 1_545 1_545
Sb2 Te1 Sb2 180.0 1_455 1_545
Sn2 Te1 Ag2 90.0 1_445 1_455
Ag2 Te1 Ag2 90.0 . 1_455
Sb2 Te1 Ag2 90.0 1_445 1_455
Ag2 Te1 Ag2 90.0 1_445 1_455
Sn2 Te1 Ag2 0.0 1_455 1_455
Sn2 Te1 Ag2 180.0 1_545 1_455
Sb2 Te1 Ag2 0.0 1_455 1_455
Sb2 Te1 Ag2 180.0 1_545 1_455
Sn2 Te1 Ag2 90.0 1_445 1_545
Ag2 Te1 Ag2 90.0 . 1_545
Sb2 Te1 Ag2 90.0 1_445 1_545
Ag2 Te1 Ag2 90.0 1_445 1_545
Sn2 Te1 Ag2 180.0 1_455 1_545
Sn2 Te1 Ag2 0.0 1_545 1_545
Sb2 Te1 Ag2 180.0 1_455 1_545
Sb2 Te1 Ag2 0.0 1_545 1_545
Ag2 Te1 Ag2 180.0 1_455 1_545
Sn1 Te2 Sn1 180.0 1_565 1_455
Sn1 Te2 Sb1 0.0 1_565 1_565
Sn1 Te2 Sb1 180.0 1_455 1_565
Sn1 Te2 Sb1 180.0 1_565 1_455
Sn1 Te2 Sb1 0.0 1_455 1_455
Sb1 Te2 Sb1 180.0 1_565 1_455
Sn1 Te2 Ag1 0.0 1_565 1_565
Sn1 Te2 Ag1 180.0 1_455 1_565
Sb1 Te2 Ag1 0.0 1_565 1_565
Sb1 Te2 Ag1 180.0 1_455 1_565
Sn1 Te2 Ag1 180.0 1_565 1_455
Sn1 Te2 Ag1 0.0 1_455 1_455
Sb1 Te2 Ag1 180.0 1_565 1_455
Sb1 Te2 Ag1 0.0 1_455 1_455
Ag1 Te2 Ag1 180.0 1_565 1_455
Sn1 Te2 Ag1 90.0 1_565 .
Sn1 Te2 Ag1 90.0 1_455 .
Sb1 Te2 Ag1 90.0 1_565 .
Sb1 Te2 Ag1 90.0 1_455 .
Ag1 Te2 Ag1 90.0 1_565 .
Ag1 Te2 Ag1 90.0 1_455 .
Sn1 Te2 Sn1 90.0 1_565 1_465
Sn1 Te2 Sn1 90.0 1_455 1_465
Sb1 Te2 Sn1 90.0 1_565 1_465
Sb1 Te2 Sn1 90.0 1_455 1_465
Ag1 Te2 Sn1 90.0 1_565 1_465
Ag1 Te2 Sn1 90.0 1_455 1_465
Ag1 Te2 Sn1 180.0 . 1_465
Sn1 Te2 Ag1 90.0 1_565 1_465
Sn1 Te2 Ag1 90.0 1_455 1_465
Sb1 Te2 Ag1 90.0 1_565 1_465
Sb1 Te2 Ag1 90.0 1_455 1_465
Ag1 Te2 Ag1 90.0 1_565 1_465
Ag1 Te2 Ag1 90.0 1_455 1_465
Ag1 Te2 Ag1 180.0 . 1_465
Sn1 Te2 Ag1 0.0 1_465 1_465
Sn1 Te2 Sb1 90.0 1_565 1_465
Sn1 Te2 Sb1 90.0 1_455 1_465
Sb1 Te2 Sb1 90.0 1_565 1_465
Sb1 Te2 Sb1 90.0 1_455 1_465
Ag1 Te2 Sb1 90.0 1_565 1_465
Ag1 Te2 Sb1 90.0 1_455 1_465
Ag1 Te2 Sb1 180.0 . 1_465
Sn1 Te2 Sb1 0.0 1_465 1_465
Ag1 Te2 Sb1 0.0 1_465 1_465
Te2 Ag1 Te2 180.0 1_655 1_545
Te2 Ag1 Te2 90.0 1_655 .
Te2 Ag1 Te2 90.0 1_545 .
Te2 Ag1 Te2 90.0 1_655 1_645
Te2 Ag1 Te2 90.0 1_545 1_645
Te2 Ag1 Te2 180.0 . 1_645
Te2 Ag1 Te1 90.0 1_655 1_656
Te2 Ag1 Te1 90.0 1_545 1_656
Te2 Ag1 Te1 90.0 . 1_656
Te2 Ag1 Te1 90.0 1_645 1_656
Te2 Ag1 Te1 90.0 1_655 1_655
Te2 Ag1 Te1 90.0 1_545 1_655
Te2 Ag1 Te1 90.0 . 1_655
Te2 Ag1 Te1 90.0 1_645 1_655
Te1 Ag1 Te1 180.0 1_656 1_655
Te1 Ag2 Te1 180.0 1_665 .
Te1 Ag2 Te1 90.0 1_665 1_565
Te1 Ag2 Te1 90.0 . 1_565
Te1 Ag2 Te1 90.0 1_665 1_655
Te1 Ag2 Te1 90.0 . 1_655
Te1 Ag2 Te1 180.0 1_565 1_655
Te1 Ag2 Te2 90.0 1_665 1_554
Te1 Ag2 Te2 90.0 . 1_554
Te1 Ag2 Te2 90.0 1_565 1_554
Te1 Ag2 Te2 90.0 1_655 1_554
Te1 Ag2 Te2 90.0 1_665 .
Te1 Ag2 Te2 90.0 . .
Te1 Ag2 Te2 90.0 1_565 .
Te1 Ag2 Te2 90.0 1_655 .
Te2 Ag2 Te2 180.0 1_554 .

loop_
_geom_bond_atom_site_label_1
_geom_bond_atom_site_label_2
_geom_bond_distance
_geom_bond_site_symmetry_2
Te1 Sn2 3.0865(4) 1_445
Te1 Ag2 3.0865(4) .
Te1 Sb2 3.0865(4) 1_445
Te1 Ag2 3.0865(4) 1_445
Te1 Sn2 3.0865(4) 1_455
Te1 Sn2 3.0865(4) 1_545
Te1 Sb2 3.0865(4) 1_455
Te1 Sb2 3.0865(4) 1_545
Te1 Ag2 3.0865(4) 1_455
Te1 Ag2 3.0865(4) 1_545
Te2 Sn1 3.0865(4) 1_565
Te2 Sn1 3.0865(4) 1_455
Te2 Sb1 3.0865(4) 1_565
Te2 Sb1 3.0865(4) 1_455
Te2 Ag1 3.0865(4) 1_565
Te2 Ag1 3.0865(4) 1_455
Te2 Ag1 3.0865(4) .
Te2 Sn1 3.0865(4) 1_465
Te2 Ag1 3.0865(4) 1_465
Te2 Sb1 3.0865(4) 1_465
Ag1 Te2 3.0865(4) 1_655
Ag1 Te2 3.0865(4) 1_545
Ag1 Te2 3.0865(4) 1_645
Ag1 Te1 3.0865(3) 1_656
Ag1 Te1 3.0865(3) 1_655
Ag2 Te1 3.0865(4) 1_665
Ag2 Te1 3.0865(4) 1_565
Ag2 Te1 3.0865(4) 1_655
Ag2 Te2 3.0865(3) 1_554
